data_7131076
loop_
_publ_author_name
'Kim, Gyeong Un'
'Cho, Hyunmi'
'Lee, Jae Kyun'
'Lee, Jae Yeol'
'Tae, Jinsung'
'Min, Sun-Joon'
'Kang, Taek'
'Cho, Yong Seo'

_publ_section_title
;
 Stereoselective synthesis of 1,6-diazecanes by a tandem aza-Prins type
 dimerization and cyclization process.
;
_journal_issue 1
_journal_name_full 'Chemical communications (Cambridge, England)'
_journal_page_first 82
_journal_page_last 85
_journal_paper_doi 10.1039/d2cc05133h
_journal_volume 59
_journal_year 2022
_chemical_formula_moiety 'C16 H18 N2 O2'
_chemical_formula_sum 'C16 H18 N2 O2'
_chemical_formula_weight 270.33
_space_group_crystal_system monoclinic
_space_group_IT_number 14
_space_group_name_Hall '-P 2ybc'
_space_group_name_H-M_alt 'P 1 21/c 1'
_atom_sites_solution_hydrogens geom
_atom_sites_solution_primary direct
_atom_sites_solution_secondary difmap
_audit_update_record
;
2018-06-05 deposited with the CCDC.	2022-11-30 downloaded from the CCDC.
;
_cell_angle_alpha 90.0000
_cell_angle_beta 109.438(3)
_cell_angle_gamma 90.0000
_cell_formula_units_Z 4
_cell_length_a 10.3324(8)
_cell_length_b 10.1087(6)
_cell_length_c 13.8942(10)
_cell_measurement_reflns_used 8687
_cell_measurement_temperature 296
_cell_measurement_theta_max 27.43
_cell_measurement_theta_min 2.99
_cell_volume 1368.49(17)
_computing_cell_refinement 'RAPID AUTO'
_computing_data_collection 'RAPID AUTO (Rigaku, ????)'
_computing_data_reduction 'RAPID AUTO'
_computing_molecular_graphics 'CrystalStructure 4.2'
_computing_publication_material 'CrystalStructure 4.2 (Rigaku, 2017)'
_computing_structure_refinement 'SHELXL97 (Sheldrick, 2008)'
_computing_structure_solution 'Il Milione (Burla, et al., 2007)'
_diffrn_ambient_temperature 296
_diffrn_detector_area_resol_mean 10.000
_diffrn_measured_fraction_theta_full 0.996
_diffrn_measured_fraction_theta_max 0.996
_diffrn_measurement_device_type 'Rigaku R-AXIS RAPID'
_diffrn_measurement_method \w
_diffrn_radiation_type 'Mo K\a'
_diffrn_radiation_wavelength 0.71075
_diffrn_reflns_av_R_equivalents 0.0298
_diffrn_reflns_Laue_measured_fraction_full 0.000
_diffrn_reflns_Laue_measured_fraction_max 0.000
_diffrn_reflns_limit_h_max 13
_diffrn_reflns_limit_h_min -13
_diffrn_reflns_limit_k_max 13
_diffrn_reflns_limit_k_min -13
_diffrn_reflns_limit_l_max 18
_diffrn_reflns_limit_l_min -17
_diffrn_reflns_number 12866
_diffrn_reflns_point_group_measured_fraction_full 0.000
_diffrn_reflns_point_group_measured_fraction_max 0.000
_diffrn_reflns_theta_full 27.450
_diffrn_reflns_theta_max 27.450
_diffrn_reflns_theta_min 3.117
_diffrn_standards_number 0
_exptl_absorpt_coefficient_mu 0.087
_exptl_absorpt_correction_T_max 0.983
_exptl_absorpt_correction_T_min 0.762
_exptl_absorpt_correction_type multi-scan
_exptl_absorpt_process_details 'ABSCOR (Rigaku, 1995)'
_exptl_crystal_colour yellow
_exptl_crystal_density_diffrn 1.312
_exptl_crystal_density_method 'not measured'
_exptl_crystal_description chunk
_exptl_crystal_F_000 576.00
_exptl_crystal_size_max 0.300
_exptl_crystal_size_mid 0.200
_exptl_crystal_size_min 0.200
_refine_diff_density_max 0.19
_refine_diff_density_min -0.20
_refine_ls_extinction_method none
_refine_ls_goodness_of_fit_ref 1.145
_refine_ls_hydrogen_treatment mixed
_refine_ls_number_parameters 205
_refine_ls_number_reflns 6595
_refine_ls_number_restraints 0
_refine_ls_R_factor_all 0.0698
_refine_ls_R_factor_gt 0.0400
_refine_ls_shift/su_max 0.000
_refine_ls_structure_factor_coef Fsqd
_refine_ls_weighting_details 'w = 1/[\s^2^(Fo^2^)+(0.0731P)^2^] where P=(Fo^2^+2Fc^2^)/3'
_refine_ls_weighting_scheme calc
_refine_ls_wR_factor_gt 0.1188
_refine_ls_wR_factor_ref 0.1359
_reflns_number_gt 1981
_reflns_number_total 3115
_reflns_threshold_expression F^2^>2.0\s(F^2^)
_cod_data_source_file d2cc05133h2.cif
_cod_data_source_block YS-CHO
_cod_depositor_comments 'Adding full bibliography for 7131076--7131078.cif.'
_cod_database_code 7131076

loop_
_space_group_symop_id
_space_group_symop_operation_xyz
1 +X,+Y,+Z
2 -X,1/2+Y,1/2-Z
3 -X,-Y,-Z
4 +X,-1/2-Y,-1/2+Z

loop_
_atom_site_label
_atom_site_type_symbol
_atom_site_fract_x
_atom_site_fract_y
_atom_site_fract_z
_atom_site_U_iso_or_equiv
_atom_site_adp_type
_atom_site_occupancy
_atom_site_symmetry_multiplicity
_atom_site_calc_flag
_atom_site_refinement_flags
_atom_site_disorder_assembly
_atom_site_disorder_group
O1 O 0.27834(14) 0.03616(12) 0.64344(9) 0.0593(4) Uani 1 1 d . . .
O18 O 0.19341(16) -0.09088(12) 0.09421(9) 0.0712(4) Uani 1 1 d . . .
N1 N 0.20096(13) 0.07119(11) 0.21075(9) 0.0372(3) Uani 1 1 d . . .
N19 N 0.22012(14) 0.12374(11) 0.48149(9) 0.0385(3) Uani 1 1 d . . .
C2 C 0.26812(16) 0.10122(13) 0.31953(11) 0.0355(4) Uani 1 1 d . . .
C3 C 0.16156(16) 0.08025(13) 0.37608(10) 0.0341(3) Uani 1 1 d . . .
C4 C 0.02708(17) 0.15481(15) 0.32037(11) 0.0413(4) Uani 1 1 d . . .
H4A H -0.0407 0.1336 0.3523 0.050 Uiso 1 1 calc R . .
H4B H 0.0440 0.2493 0.3272 0.050 Uiso 1 1 calc R . .
C5 C -0.02922(16) 0.11953(14) 0.20872(11) 0.0392(4) Uani 1 1 d . . .
C6 C 0.23004(17) 0.02519(15) 0.55013(11) 0.0412(4) Uani 1 1 d . . .
C7 C 0.07189(16) 0.13624(15) 0.15262(11) 0.0415(4) Uani 1 1 d . . .
H7A H 0.0354 0.0972 0.0852 0.050 Uiso 1 1 calc R . .
H7B H 0.0879 0.2296 0.1448 0.050 Uiso 1 1 calc R . .
C8 C 0.24414(19) -0.04222(16) 0.17918(12) 0.0480(4) Uani 1 1 d . . .
C9 C 0.13307(18) -0.06307(15) 0.39017(12) 0.0438(4) Uani 1 1 d . . .
C10 C 0.32033(18) 0.24497(15) 0.33590(12) 0.0443(4) Uani 1 1 d . . .
H10A H 0.3904 0.2572 0.3044 0.053 Uiso 1 1 calc R . .
H10B H 0.2451 0.3047 0.3030 0.053 Uiso 1 1 calc R . .
C11 C -0.1554(2) 0.07556(17) 0.16333(15) 0.0496(4) Uani 1 1 d . . .
C12 C 0.37885(18) 0.27837(14) 0.44729(12) 0.0462(4) Uani 1 1 d . . .
C13 C 0.38781(19) 0.00254(16) 0.35112(13) 0.0490(4) Uani 1 1 d . . .
H13A H 0.4740 0.0478 0.3609 0.059 Uiso 1 1 calc R . .
H13B H 0.3927 -0.0410 0.4144 0.059 Uiso 1 1 calc R . .
C14 C 0.17258(19) -0.09495(15) 0.48875(13) 0.0462(4) Uani 1 1 d . . .
C15 C 0.28244(19) 0.25420(15) 0.50630(12) 0.0482(4) Uani 1 1 d . . .
H15A H 0.3324 0.2596 0.5789 0.058 Uiso 1 1 calc R . .
H15B H 0.2114 0.3214 0.4893 0.058 Uiso 1 1 calc R . .
C16 C 0.3608(2) -0.09636(19) 0.26668(13) 0.0637(5) Uani 1 1 d . . .
H16A H 0.3362 -0.1813 0.2882 0.076 Uiso 1 1 calc R . .
H16B H 0.4417 -0.1079 0.2469 0.076 Uiso 1 1 calc R . .
C17 C 0.5039(2) 0.3251(2) 0.49158(17) 0.0657(6) Uani 1 1 d . . .
H11A H -0.2185(19) 0.0626(18) 0.1967(14) 0.054(5) Uiso 1 1 d . . .
H11B H -0.200(2) 0.0558(18) 0.0879(15) 0.059(5) Uiso 1 1 d . . .
H17A H 0.564(3) 0.340(2) 0.4524(18) 0.099(8) Uiso 1 1 d . . .
H17B H 0.541(2) 0.346(2) 0.5693(16) 0.075(6) Uiso 1 1 d . . .
H20 H 0.1645(18) -0.1772(18) 0.5175(12) 0.051(5) Uiso 1 1 d . . .
H21 H 0.1007(16) -0.1194(15) 0.3340(12) 0.042(4) Uiso 1 1 d . . .

loop_
_atom_site_aniso_label
_atom_site_aniso_U_11
_atom_site_aniso_U_22
_atom_site_aniso_U_33
_atom_site_aniso_U_23
_atom_site_aniso_U_13
_atom_site_aniso_U_12
O1 0.0755(9) 0.0710(8) 0.0331(7) 0.0020(5) 0.0204(6) -0.0046(6)
O18 0.0957(11) 0.0678(8) 0.0441(8) -0.0169(6) 0.0153(7) 0.0202(7)
N1 0.0425(7) 0.0408(6) 0.0313(7) 0.0005(5) 0.0166(6) 0.0062(5)
N19 0.0502(8) 0.0368(6) 0.0320(7) -0.0026(5) 0.0182(6) -0.0052(5)
C2 0.0403(9) 0.0384(8) 0.0301(8) 0.0014(5) 0.0150(6) 0.0024(6)
C3 0.0427(8) 0.0331(7) 0.0292(7) -0.0010(5) 0.0158(6) -0.0031(6)
C4 0.0428(9) 0.0461(8) 0.0401(9) -0.0008(6) 0.0205(7) 0.0020(7)
C5 0.0415(9) 0.0361(7) 0.0408(9) 0.0035(6) 0.0149(7) 0.0060(6)
C6 0.0466(9) 0.0492(8) 0.0324(8) 0.0025(6) 0.0192(7) -0.0009(7)
C7 0.0477(10) 0.0449(8) 0.0324(8) 0.0041(6) 0.0137(7) 0.0072(7)
C8 0.0609(11) 0.0488(9) 0.0385(9) -0.0036(7) 0.0220(8) 0.0085(8)
C9 0.0595(11) 0.0373(8) 0.0390(9) -0.0025(6) 0.0222(8) -0.0072(7)
C10 0.0489(10) 0.0444(8) 0.0428(9) 0.0044(6) 0.0195(8) -0.0075(7)
C11 0.0469(11) 0.0521(9) 0.0479(11) 0.0033(7) 0.0131(9) 0.0004(8)
C12 0.0566(11) 0.0360(8) 0.0462(9) -0.0006(6) 0.0173(8) -0.0083(7)
C13 0.0478(10) 0.0575(9) 0.0441(10) 0.0043(7) 0.0188(8) 0.0119(8)
C14 0.0603(11) 0.0391(8) 0.0443(9) 0.0065(6) 0.0240(8) -0.0043(7)
C15 0.0637(12) 0.0395(8) 0.0428(9) -0.0094(6) 0.0195(8) -0.0094(7)
C16 0.0728(13) 0.0657(11) 0.0509(11) -0.0029(8) 0.0184(10) 0.0287(10)
C17 0.0659(14) 0.0678(12) 0.0583(13) -0.0003(9) 0.0138(11) -0.0241(10)

loop_
_atom_type_symbol
_atom_type_description
_atom_type_scat_dispersion_real
_atom_type_scat_dispersion_imag
_atom_type_scat_source
C C 0.0033 0.0016
;
International Tables for Crystallography
(Vol. C, Tables 4.2.6.8 and 6.1.1.4)
;
H H 0.0000 0.0000
;
International Tables for Crystallography
(Vol. C, Table 6.1.1.4)
;
N N 0.0061 0.0033
;
International Tables for Crystallography
(Vol. C, Tables 4.2.6.8 and 6.1.1.4)
;
O O 0.0106 0.0060
;
International Tables for Crystallography
(Vol. C, Tables 4.2.6.8 and 6.1.1.4)
;

loop_
_geom_angle_atom_site_label_1
_geom_angle_atom_site_label_2
_geom_angle_atom_site_label_3
_geom_angle
_geom_angle_site_symmetry_1
_geom_angle_site_symmetry_3
_geom_angle_publ_flag
C8 N1 C7 122.59(13) . . ?
C8 N1 C2 114.46(12) . . ?
C7 N1 C2 120.39(11) . . ?
C6 N19 C3 113.21(11) . . ?
C6 N19 C15 124.95(13) . . ?
C3 N19 C15 120.98(11) . . ?
N1 C2 C13 102.68(11) . . ?
N1 C2 C10 111.65(11) . . ?
C13 C2 C10 111.20(14) . . ?
N1 C2 C3 108.54(12) . . ?
C13 C2 C3 113.76(12) . . ?
C10 C2 C3 108.90(12) . . ?
N19 C3 C9 101.19(11) . . ?
N19 C3 C4 111.15(12) . . ?
C9 C3 C4 110.68(13) . . ?
N19 C3 C2 109.77(12) . . ?
C9 C3 C2 113.36(12) . . ?
C4 C3 C2 110.39(11) . . ?
C5 C4 C3 112.04(12) . . ?
C5 C4 H4A 109.2 . . ?
C3 C4 H4A 109.2 . . ?
C5 C4 H4B 109.2 . . ?
C3 C4 H4B 109.2 . . ?
H4A C4 H4B 107.9 . . ?
C11 C5 C7 122.30(15) . . ?
C11 C5 C4 123.52(16) . . ?
C7 C5 C4 114.17(13) . . ?
O1 C6 N19 125.68(14) . . ?
O1 C6 C14 128.46(14) . . ?
N19 C6 C14 105.86(13) . . ?
N1 C7 C5 108.98(12) . . ?
N1 C7 H7A 109.9 . . ?
C5 C7 H7A 109.9 . . ?
N1 C7 H7B 109.9 . . ?
C5 C7 H7B 109.9 . . ?
H7A C7 H7B 108.3 . . ?
O18 C8 N1 124.80(16) . . ?
O18 C8 C16 127.22(15) . . ?
N1 C8 C16 107.96(13) . . ?
C14 C9 C3 111.13(13) . . ?
C14 C9 H21 127.9(10) . . ?
C3 C9 H21 120.7(10) . . ?
C12 C10 C2 111.44(12) . . ?
C12 C10 H10A 109.3 . . ?
C2 C10 H10A 109.3 . . ?
C12 C10 H10B 109.3 . . ?
C2 C10 H10B 109.3 . . ?
H10A C10 H10B 108.0 . . ?
C5 C11 H11A 123.7(11) . . ?
C5 C11 H11B 126.5(11) . . ?
H11A C11 H11B 109.7(16) . . ?
C17 C12 C10 123.86(18) . . ?
C17 C12 C15 121.77(17) . . ?
C10 C12 C15 114.37(14) . . ?
C16 C13 C2 106.75(13) . . ?
C16 C13 H13A 110.4 . . ?
C2 C13 H13A 110.4 . . ?
C16 C13 H13B 110.4 . . ?
C2 C13 H13B 110.4 . . ?
H13A C13 H13B 108.6 . . ?
C9 C14 C6 108.60(13) . . ?
C9 C14 H20 127.7(10) . . ?
C6 C14 H20 123.6(10) . . ?
N19 C15 C12 109.77(12) . . ?
N19 C15 H15A 109.7 . . ?
C12 C15 H15A 109.7 . . ?
N19 C15 H15B 109.7 . . ?
C12 C15 H15B 109.7 . . ?
H15A C15 H15B 108.2 . . ?
C13 C16 C8 106.34(14) . . ?
C13 C16 H16A 110.5 . . ?
C8 C16 H16A 110.5 . . ?
C13 C16 H16B 110.5 . . ?
C8 C16 H16B 110.5 . . ?
H16A C16 H16B 108.7 . . ?
C12 C17 H17A 120.4(15) . . ?
C12 C17 H17B 121.2(12) . . ?
H17A C17 H17B 118(2) . . ?

loop_
_geom_bond_atom_site_label_1
_geom_bond_atom_site_label_2
_geom_bond_distance
_geom_bond_site_symmetry_2
_geom_bond_publ_flag
O1 C6 1.2295(18) . ?
O18 C8 1.2242(19) . ?
N1 C8 1.355(2) . ?
N1 C7 1.4651(19) . ?
N1 C2 1.4697(18) . ?
N19 C6 1.3592(19) . ?
N19 C3 1.4541(17) . ?
N19 C15 1.4577(19) . ?
C2 C13 1.535(2) . ?
C2 C10 1.540(2) . ?
C2 C3 1.565(2) . ?
C3 C9 1.5041(19) . ?
C3 C4 1.543(2) . ?
C4 C5 1.507(2) . ?
C4 H4A 0.9700 . ?
C4 H4B 0.9700 . ?
C5 C11 1.322(2) . ?
C5 C7 1.506(2) . ?
C6 C14 1.489(2) . ?
C7 H7A 0.9700 . ?
C7 H7B 0.9700 . ?
C8 C16 1.502(2) . ?
C9 C14 1.332(2) . ?
C9 H21 0.933(16) . ?
C10 C12 1.501(2) . ?
C10 H10A 0.9700 . ?
C10 H10B 0.9700 . ?
C11 H11A 0.927(19) . ?
C11 H11B 1.015(19) . ?
C12 C17 1.321(3) . ?
C12 C15 1.506(2) . ?
C13 C16 1.495(2) . ?
C13 H13A 0.9700 . ?
C13 H13B 0.9700 . ?
C14 H20 0.938(18) . ?
C15 H15A 0.9700 . ?
C15 H15B 0.9700 . ?
C16 H16A 0.9700 . ?
C16 H16B 0.9700 . ?
C17 H17A 0.96(3) . ?
C17 H17B 1.04(2) . ?

loop_
_geom_torsion_atom_site_label_1
_geom_torsion_atom_site_label_2
_geom_torsion_atom_site_label_3
_geom_torsion_atom_site_label_4
_geom_torsion
_geom_torsion_site_symmetry_1
_geom_torsion_site_symmetry_2
_geom_torsion_site_symmetry_3
_geom_torsion_site_symmetry_4
_geom_torsion_publ_flag
C8 N1 C2 C13 11.89(17) . . . . ?
C7 N1 C2 C13 174.22(13) . . . . ?
C8 N1 C2 C10 131.11(15) . . . . ?
C7 N1 C2 C10 -66.56(17) . . . . ?
C8 N1 C2 C3 -108.84(15) . . . . ?
C7 N1 C2 C3 53.48(16) . . . . ?
C6 N19 C3 C9 1.24(16) . . . . ?
C15 N19 C3 C9 171.11(15) . . . . ?
C6 N19 C3 C4 118.78(14) . . . . ?
C15 N19 C3 C4 -71.34(18) . . . . ?
C6 N19 C3 C2 -118.80(13) . . . . ?
C15 N19 C3 C2 51.07(18) . . . . ?
N1 C2 C3 N19 -173.49(10) . . . . ?
C13 C2 C3 N19 72.89(15) . . . . ?
C10 C2 C3 N19 -51.74(15) . . . . ?
N1 C2 C3 C9 74.19(14) . . . . ?
C13 C2 C3 C9 -39.43(17) . . . . ?
C10 C2 C3 C9 -164.06(13) . . . . ?
N1 C2 C3 C4 -50.62(14) . . . . ?
C13 C2 C3 C4 -164.24(12) . . . . ?
C10 C2 C3 C4 71.13(15) . . . . ?
N19 C3 C4 C5 175.26(12) . . . . ?
C9 C3 C4 C5 -73.12(16) . . . . ?
C2 C3 C4 C5 53.21(16) . . . . ?
C3 C4 C5 C11 125.44(16) . . . . ?
C3 C4 C5 C7 -53.50(16) . . . . ?
C3 N19 C6 O1 178.51(16) . . . . ?
C15 N19 C6 O1 9.1(3) . . . . ?
C3 N19 C6 C14 -0.92(18) . . . . ?
C15 N19 C6 C14 -170.32(15) . . . . ?
C8 N1 C7 C5 108.83(16) . . . . ?
C2 N1 C7 C5 -52.02(17) . . . . ?
C11 C5 C7 N1 -129.69(15) . . . . ?
C4 C5 C7 N1 49.26(16) . . . . ?
C7 N1 C8 O18 11.5(3) . . . . ?
C2 N1 C8 O18 173.43(17) . . . . ?
C7 N1 C8 C16 -167.34(15) . . . . ?
C2 N1 C8 C16 -5.5(2) . . . . ?
N19 C3 C9 C14 -1.12(17) . . . . ?
C4 C3 C9 C14 -119.01(15) . . . . ?
C2 C3 C9 C14 116.33(16) . . . . ?
N1 C2 C10 C12 175.53(13) . . . . ?
C13 C2 C10 C12 -70.43(17) . . . . ?
C3 C2 C10 C12 55.69(17) . . . . ?
C2 C10 C12 C17 125.00(18) . . . . ?
C2 C10 C12 C15 -55.02(19) . . . . ?
N1 C2 C13 C16 -13.30(18) . . . . ?
C10 C2 C13 C16 -132.84(15) . . . . ?
C3 C2 C13 C16 103.77(16) . . . . ?
C3 C9 C14 C6 0.6(2) . . . . ?
O1 C6 C14 C9 -179.26(17) . . . . ?
N19 C6 C14 C9 0.15(19) . . . . ?
C6 N19 C15 C12 121.07(16) . . . . ?
C3 N19 C15 C12 -47.6(2) . . . . ?
C17 C12 C15 N19 -132.74(17) . . . . ?
C10 C12 C15 N19 47.28(19) . . . . ?
C2 C13 C16 C8 10.8(2) . . . . ?
O18 C8 C16 C13 177.42(19) . . . . ?
N1 C8 C16 C13 -3.7(2) . . . . ?
